data_1505793
loop_
_publ_author_name
'Terao, Hiroshi'
'Ishii, Sei-ichi'
'Saito, Junji'
'Matsuura, Sadahiko'
'Mitani, Makoto'
'Nagai, Naoshi'
'Tanaka, Hidetsugu'
'Fujita, Terunori'

_publ_section_title
;
 Phenoxycycloalkylimine Ligated Zirconium Complexes for Ethylene
 Polymerization:&#x00A0; Formation of Vinyl-Terminated Low Molecular
 Weight Polyethylenes with High Efficiency
;
_journal_issue 25
_journal_name_full Macromolecules
_journal_page_first 8584
_journal_paper_doi 10.1021/ma062214s
_journal_volume 39
_journal_year 2006
_chemical_formula_moiety 'C32 H44 Cl2 N2 O2 Zr'
_chemical_formula_sum 'C32 H44 Cl2 N2 O2 Zr'
_chemical_formula_weight 650.83
_space_group_IT_number 15
_symmetry_cell_setting monoclinic
_symmetry_Int_Tables_number 15
_symmetry_space_group_name_Hall '-C 2yc'
_symmetry_space_group_name_H-M 'C 1 2/c 1'
_audit_creation_date 'Mon Feb  5 13:37:10 2002'
_audit_creation_method 'from TEXRAY.INF file'
_cell_angle_alpha 90
_cell_angle_beta 102.40(1)
_cell_angle_gamma 90
_cell_formula_units_Z 4
_cell_length_a 25.502(3)
_cell_length_b 7.851(1)
_cell_length_c 16.882(3)
_cell_measurement_reflns_used 25
_cell_measurement_temperature 223
_cell_measurement_theta_max 17.5
_cell_measurement_theta_min 15.0
_cell_volume 3301.2(8)
_computing_cell_refinement 'Rigaku/AFC Diffractometer Control'
_computing_data_collection 'Rigaku/AFC Diffractometer Control'
_computing_data_reduction teXsan
_computing_publication_material teXsan
_computing_structure_refinement teXsan
_diffrn_ambient_temperature 223
_diffrn_measured_fraction_theta_full 27.50
_diffrn_measurement_device_type 'Rigaku AFC7R'
_diffrn_measurement_method \w
_diffrn_orient_matrix_UB_11 -0.02939
_diffrn_orient_matrix_UB_12 0.01992
_diffrn_orient_matrix_UB_13 0.02974
_diffrn_orient_matrix_UB_21 0.02598
_diffrn_orient_matrix_UB_22 -0.01834
_diffrn_orient_matrix_UB_23 0.05277
_diffrn_orient_matrix_UB_31 0.00854
_diffrn_orient_matrix_UB_32 0.12444
_diffrn_orient_matrix_UB_33 0.00302
_diffrn_radiation_detector 'scintillation counter'
_diffrn_radiation_monochromator graphite
_diffrn_radiation_source 'Rigaku rotating anode'
_diffrn_radiation_type 'Mo K\a'
_diffrn_radiation_wavelength 0.7107
_diffrn_reflns_av_R_equivalents 0.009
_diffrn_reflns_av_sigmaI/netI 0.021
_diffrn_reflns_limit_h_max 32
_diffrn_reflns_limit_h_min -18
_diffrn_reflns_limit_k_max 10
_diffrn_reflns_limit_k_min 0
_diffrn_reflns_limit_l_max 21
_diffrn_reflns_limit_l_min -21
_diffrn_reflns_number 4483
_diffrn_reflns_reduction_process 'Lp corrections applied'
_diffrn_reflns_theta_full 27.50
_diffrn_reflns_theta_max 27.50
_diffrn_reflns_theta_min 2.65
_diffrn_standards_decay_% 0.29
_diffrn_standards_interval_count 150
_diffrn_standards_number 3
_exptl_absorpt_coefficient_mu 0.524
_exptl_absorpt_correction_T_max 0.999
_exptl_absorpt_correction_T_min 0.883
_exptl_absorpt_correction_type psi-scan
_exptl_absorpt_process_details '(North, Phillips & Mathews, 1968)'
_exptl_crystal_colour yellow
_exptl_crystal_density_diffrn 1.309
_exptl_crystal_density_method 'not measured'
_exptl_crystal_description prismatic
_exptl_crystal_F_000 1584.00
_exptl_crystal_size_max 0.450
_exptl_crystal_size_mid 0.400
_exptl_crystal_size_min 0.300
_refine_diff_density_max 0.56
_refine_diff_density_min -0.28
_refine_ls_extinction_method none
_refine_ls_goodness_of_fit_ref 1.897
_refine_ls_hydrogen_treatment refxyz
_refine_ls_matrix_type full
_refine_ls_number_constraints 0
_refine_ls_number_parameters 243
_refine_ls_number_reflns 3368
_refine_ls_number_restraints 0
_refine_ls_R_factor_all 0.0286
_refine_ls_R_factor_gt 0.0286
_refine_ls_shift/su_max 0.0020
_refine_ls_shift/su_mean 0.0000
_refine_ls_structure_factor_coef F
_refine_ls_weighting_scheme sigma
_refine_ls_wR_factor_gt 0.0292
_refine_ls_wR_factor_ref 0.0292
_reflns_number_gt 3368
_reflns_number_total 3785
_reflns_threshold_expression >2.0sigma(I)
_cod_data_source_file ma062214ssi20060924_101821.cif
_cod_data_source_block Complex3
_cod_depositor_comments
;
'_atom_type_scat_imag' tag changed to '_atom_type_scat_dispersion_imag' tag,
'_reflns_observed_expression' changed to '_reflns_threshold_expression' tag,
'_atom_site_calc_flag' tag changed to '_atom_site_calc_flag' tag.

Antanas Vaitkus,
2015-03-23
;
_cod_original_cell_volume 3301.3(8)
_cod_database_code 1505793

loop_
_symmetry_equiv_pos_as_xyz
x,y,z
-x,y,1/2-z
-x,-y,-z
x,-y,1/2+z
1/2+x,1/2+y,z
1/2-x,1/2+y,1/2-z
1/2-x,1/2-y,-z
1/2+x,1/2-y,1/2+z

loop_
_atom_site_label
_atom_site_type_symbol
_atom_site_fract_x
_atom_site_fract_y
_atom_site_fract_z
_atom_site_U_iso_or_equiv
_atom_site_adp_type
_atom_site_occupancy
_atom_site_calc_flag
_atom_site_refinement_flags
Zr(1) Zr 0.0000 0.16143(3) 0.7500 0.02457(6) Uani 1.00 d S
Cl(1) Cl 0.03687(3) 0.35909(8) 0.85849(4) 0.0490(2) Uani 1.00 d .
O(1) O 0.06950(5) 0.1308(2) 0.71696(8) 0.0288(3) Uani 1.00 d .
N(1) N -0.02049(6) -0.0575(2) 0.65354(10) 0.0288(4) Uani 1.00 d .
C(1) C 0.01230(8) -0.1201(3) 0.6129(1) 0.0331(5) Uani 1.00 d .
C(2) C 0.17329(8) -0.0068(3) 0.6151(1) 0.0329(5) Uani 1.00 d .
C(3) C 0.09537(7) 0.0506(2) 0.6671(1) 0.0267(4) Uani 1.00 d .
C(4) C 0.17579(8) 0.2529(3) 0.7080(1) 0.0343(5) Uani 1.00 d .
C(5) C 0.09569(8) -0.1766(3) 0.5698(1) 0.0357(5) Uani 1.00 d .
C(6) C 0.06859(8) -0.0808(3) 0.6185(1) 0.0304(5) Uani 1.00 d .
C(7) C 0.1423(1) 0.4116(3) 0.6781(2) 0.0479(7) Uani 1.00 d .
C(8) C -0.09682(9) -0.2376(3) 0.5578(1) 0.0377(5) Uani 1.00 d .
C(9) C 0.14857(8) -0.1440(3) 0.5692(1) 0.0355(5) Uani 1.00 d .
C(10) C 0.14849(7) 0.0955(2) 0.6635(1) 0.0283(4) Uani 1.00 d .
C(11) C -0.1041(1) -0.2211(4) 0.6812(2) 0.0565(8) Uani 1.00 d .
C(12) C -0.07748(8) -0.1093(3) 0.6270(1) 0.0372(5) Uani 1.00 d .
C(13) C 0.1786(1) -0.2497(4) 0.5195(2) 0.0504(7) Uani 1.00 d .
C(14) C 0.23216(10) 0.2791(4) 0.6917(2) 0.0512(7) Uani 1.00 d .
C(15) C 0.18141(10) 0.2356(4) 0.7998(1) 0.0443(6) Uani 1.00 d .
C(16) C -0.1401(1) -0.2903(4) 0.6029(2) 0.0581(8) Uani 1.00 d .
H(1) H 0.2081(8) 0.019(3) 0.610(1) 0.0293 Uiso 1.00 calc .
H(2) H 0.0778(8) -0.267(3) 0.538(1) 0.0293 Uiso 1.00 calc .
H(3) H -0.0015(8) -0.201(3) 0.573(1) 0.0293 Uiso 1.00 calc .
H(4) H 0.2558(8) 0.187(3) 0.708(1) 0.0293 Uiso 1.00 calc .
H(5) H 0.2309(8) 0.300(3) 0.635(1) 0.0293 Uiso 1.00 calc .
H(6) H 0.2471(8) 0.377(3) 0.721(1) 0.0293 Uiso 1.00 calc .
H(7) H 0.1403(8) 0.427(3) 0.627(1) 0.0293 Uiso 1.00 calc .
H(8) H 0.1037(8) 0.409(3) 0.687(1) 0.0293 Uiso 1.00 calc .
H(9) H 0.1585(8) 0.505(3) 0.703(1) 0.0293 Uiso 1.00 calc .
H(10) H 0.2010(8) 0.330(3) 0.828(1) 0.0293 Uiso 1.00 calc .
H(11) H 0.2013(8) 0.144(3) 0.820(1) 0.0293 Uiso 1.00 calc .
H(12) H 0.1475(9) 0.231(3) 0.816(1) 0.0293 Uiso 1.00 calc .
H(13) H -0.0765(8) -0.309(3) 0.708(1) 0.0293 Uiso 1.00 calc .
H(14) H -0.1223(8) -0.171(3) 0.719(1) 0.0293 Uiso 1.00 calc .
H(15) H -0.1493(8) -0.409(3) 0.603(1) 0.0293 Uiso 1.00 calc .
H(16) H -0.1713(9) -0.225(3) 0.585(1) 0.0293 Uiso 1.00 calc .
H(17) H -0.1060(8) -0.191(3) 0.505(1) 0.0293 Uiso 1.00 calc .
H(18) H -0.0720(8) -0.330(3) 0.557(1) 0.0293 Uiso 1.00 calc .
H(19) H -0.1018(8) -0.009(3) 0.619(1) 0.0293 Uiso 1.00 calc .
H(20) H 0.1979(8) -0.179(3) 0.491(1) 0.0293 Uiso 1.00 calc .
H(21) H 0.2038(9) -0.315(3) 0.551(1) 0.0293 Uiso 1.00 calc .
H(22) H 0.1575(8) -0.315(3) 0.482(1) 0.0293 Uiso 1.00 calc .

loop_
_atom_site_aniso_label
_atom_site_aniso_U_11
_atom_site_aniso_U_22
_atom_site_aniso_U_33
_atom_site_aniso_U_12
_atom_site_aniso_U_13
_atom_site_aniso_U_23
Zr(1) 0.0262(1) 0.0212(1) 0.0284(1) 0.0000 0.01046(9) 0.0000
Cl(1) 0.0572(3) 0.0398(3) 0.0502(3) -0.0104(3) 0.0119(3) -0.0181(3)
O(1) 0.0275(6) 0.0282(7) 0.0335(7) -0.0021(5) 0.0126(5) -0.0036(5)
N(1) 0.0266(8) 0.0267(8) 0.0339(8) -0.0020(6) 0.0084(6) -0.0017(6)
C(1) 0.0335(10) 0.031(1) 0.036(1) -0.0036(8) 0.0087(8) -0.0079(8)
C(2) 0.0270(9) 0.041(1) 0.0325(10) 0.0051(8) 0.0105(8) 0.0053(8)
C(3) 0.0288(9) 0.0275(9) 0.0257(8) 0.0031(7) 0.0102(7) 0.0023(7)
C(4) 0.0285(9) 0.034(1) 0.042(1) -0.0034(8) 0.0114(8) -0.0007(9)
C(5) 0.038(1) 0.038(1) 0.0327(10) 0.0018(9) 0.0105(8) -0.0070(9)
C(6) 0.0307(9) 0.0321(10) 0.0301(9) 0.0011(8) 0.0103(8) -0.0025(8)
C(7) 0.050(1) 0.031(1) 0.064(2) -0.004(1) 0.014(1) 0.004(1)
C(8) 0.037(1) 0.037(1) 0.036(1) -0.0043(9) 0.0011(9) -0.0016(9)
C(9) 0.0359(10) 0.042(1) 0.0311(9) 0.0090(9) 0.0122(8) -0.0006(9)
C(10) 0.0276(9) 0.0312(9) 0.0269(9) 0.0019(7) 0.0080(7) 0.0046(8)
C(11) 0.058(2) 0.061(2) 0.059(2) -0.027(1) 0.032(1) -0.024(1)
C(12) 0.0295(10) 0.032(1) 0.050(1) -0.0026(8) 0.0092(9) -0.0094(9)
C(13) 0.044(1) 0.064(2) 0.048(1) 0.011(1) 0.019(1) -0.013(1)
C(14) 0.036(1) 0.054(2) 0.068(2) -0.012(1) 0.021(1) -0.009(1)
C(15) 0.038(1) 0.052(1) 0.041(1) -0.006(1) 0.0050(10) -0.009(1)
C(16) 0.043(1) 0.057(2) 0.078(2) -0.021(1) 0.022(1) -0.029(1)

loop_
_atom_type_symbol
_atom_type_description
_atom_type_scat_dispersion_real
_atom_type_scat_dispersion_imag
_atom_type_scat_source
C C 0.003 0.002
;International Tables for Crystallography
(1992, Vol. C, Tables 4.2.6.8 and 6.1.1.1)
;
H H 0.000 0.000
;International Tables for Crystallography
(1992, Vol. C, Table 6.1.1.2)
;
N N 0.006 0.003
;International Tables for Crystallography
(1992, Vol. C, Tables 4.2.6.8 and 6.1.1.1)
;
O O 0.011 0.006
;International Tables for Crystallography
(1992, Vol. C, Tables 4.2.6.8 and 6.1.1.1)
;
Zr Zr -2.967 0.560
;International Tables for Crystallography
(1992, Vol. C, Tables 4.2.6.8 and 6.1.1.1)
;
Cl Cl 0.148 0.159
;International Tables for Crystallography
(1992, Vol. C, Tables 4.2.6.8 and 6.1.1.1)
;

loop_
_geom_angle_atom_site_label_1
_geom_angle_atom_site_label_2
_geom_angle_atom_site_label_3
_geom_angle
_geom_angle_site_symmetry_1
_geom_angle_site_symmetry_2
_geom_angle_site_symmetry_3
_geom_angle_publ_flag
Cl(1) Zr(1) Cl(1) 100.64(3) 1_555 1_555 2_556 yes
Cl(1) Zr(1) O(1) 93.71(4) 1_555 1_555 1_555 yes
Cl(1) Zr(1) O(1) 95.15(4) 1_555 1_555 2_556 yes
Cl(1) Zr(1) N(1) 169.25(4) 1_555 1_555 1_555 yes
Cl(1) Zr(1) N(1) 87.26(4) 1_555 1_555 2_556 yes
Cl(1) Zr(1) O(1) 95.15(4) 2_556 1_555 1_555 yes
Cl(1) Zr(1) O(1) 93.71(4) 2_556 1_555 2_556 yes
Cl(1) Zr(1) N(1) 87.26(4) 2_556 1_555 1_555 yes
Cl(1) Zr(1) N(1) 169.25(4) 2_556 1_555 2_556 yes
O(1) Zr(1) O(1) 166.10(8) 1_555 1_555 2_556 yes
O(1) Zr(1) N(1) 78.20(5) 1_555 1_555 1_555 yes
O(1) Zr(1) N(1) 91.56(5) 1_555 1_555 2_556 yes
O(1) Zr(1) N(1) 91.56(5) 2_556 1_555 1_555 yes
O(1) Zr(1) N(1) 78.20(5) 2_556 1_555 2_556 yes
N(1) Zr(1) N(1) 85.90(8) 1_555 1_555 2_556 yes
Zr(1) O(1) C(3) 145.8(1) 1_555 1_555 1_555 yes
Zr(1) N(1) C(1) 125.2(1) 1_555 1_555 1_555 yes
Zr(1) N(1) C(12) 117.9(1) 1_555 1_555 1_555 yes
C(1) N(1) C(12) 116.1(2) 1_555 1_555 1_555 yes
N(1) C(1) C(6) 129.1(2) 1_555 1_555 1_555 yes
N(1) C(1) H(3) 117(1) 1_555 1_555 1_555 no
C(6) C(1) H(3) 113(1) 1_555 1_555 1_555 no
C(9) C(2) C(10) 124.3(2) 1_555 1_555 1_555 yes
C(9) C(2) H(1) 116(1) 1_555 1_555 1_555 no
C(10) C(2) H(1) 119(1) 1_555 1_555 1_555 no
O(1) C(3) C(6) 118.2(2) 1_555 1_555 1_555 yes
O(1) C(3) C(10) 121.2(2) 1_555 1_555 1_555 yes
C(6) C(3) C(10) 120.6(2) 1_555 1_555 1_555 yes
C(7) C(4) C(10) 109.4(2) 1_555 1_555 1_555 yes
C(7) C(4) C(14) 108.0(2) 1_555 1_555 1_555 yes
C(7) C(4) C(15) 109.2(2) 1_555 1_555 1_555 yes
C(10) C(4) C(14) 111.4(2) 1_555 1_555 1_555 yes
C(10) C(4) C(15) 111.0(2) 1_555 1_555 1_555 yes
C(14) C(4) C(15) 107.8(2) 1_555 1_555 1_555 yes
C(6) C(5) C(9) 120.8(2) 1_555 1_555 1_555 yes
C(6) C(5) H(2) 119(1) 1_555 1_555 1_555 no
C(9) C(5) H(2) 119(1) 1_555 1_555 1_555 no
C(1) C(6) C(3) 123.1(2) 1_555 1_555 1_555 yes
C(1) C(6) C(5) 117.0(2) 1_555 1_555 1_555 yes
C(3) C(6) C(5) 119.9(2) 1_555 1_555 1_555 yes
C(4) C(7) H(7) 110(1) 1_555 1_555 1_555 no
C(4) C(7) H(8) 115(1) 1_555 1_555 1_555 no
C(4) C(7) H(9) 109(1) 1_555 1_555 1_555 no
H(7) C(7) H(8) 106(1) 1_555 1_555 1_555 no
H(7) C(7) H(9) 106(1) 1_555 1_555 1_555 no
H(8) C(7) H(9) 108(1) 1_555 1_555 1_555 no
C(12) C(8) C(16) 86.9(2) 1_555 1_555 1_555 yes
C(12) C(8) H(17) 115(1) 1_555 1_555 1_555 no
C(12) C(8) H(18) 113(1) 1_555 1_555 1_555 no
C(16) C(8) H(17) 121(1) 1_555 1_555 1_555 no
C(16) C(8) H(18) 110(1) 1_555 1_555 1_555 no
H(17) C(8) H(18) 108(1) 1_555 1_555 1_555 no
C(2) C(9) C(5) 117.8(2) 1_555 1_555 1_555 yes
C(2) C(9) C(13) 120.9(2) 1_555 1_555 1_555 yes
C(5) C(9) C(13) 121.3(2) 1_555 1_555 1_555 yes
C(2) C(10) C(3) 116.2(2) 1_555 1_555 1_555 yes
C(2) C(10) C(4) 122.5(2) 1_555 1_555 1_555 yes
C(3) C(10) C(4) 121.2(2) 1_555 1_555 1_555 yes
C(12) C(11) C(16) 87.1(2) 1_555 1_555 1_555 yes
C(12) C(11) H(13) 107(1) 1_555 1_555 1_555 no
C(12) C(11) H(14) 120(1) 1_555 1_555 1_555 no
C(16) C(11) H(13) 111(1) 1_555 1_555 1_555 no
C(16) C(11) H(14) 115(1) 1_555 1_555 1_555 no
H(13) C(11) H(14) 111(1) 1_555 1_555 1_555 no
N(1) C(12) C(8) 122.8(2) 1_555 1_555 1_555 yes
N(1) C(12) C(11) 120.7(2) 1_555 1_555 1_555 yes
N(1) C(12) H(19) 111(1) 1_555 1_555 1_555 no
C(8) C(12) C(11) 88.1(2) 1_555 1_555 1_555 yes
C(8) C(12) H(19) 108(1) 1_555 1_555 1_555 no
C(11) C(12) H(19) 101(1) 1_555 1_555 1_555 no
C(9) C(13) H(20) 110(1) 1_555 1_555 1_555 no
C(9) C(13) H(21) 111(1) 1_555 1_555 1_555 no
C(9) C(13) H(22) 114(1) 1_555 1_555 1_555 no
H(20) C(13) H(21) 104(1) 1_555 1_555 1_555 no
H(20) C(13) H(22) 105(1) 1_555 1_555 1_555 no
H(21) C(13) H(22) 109(1) 1_555 1_555 1_555 no
C(4) C(14) H(4) 114(1) 1_555 1_555 1_555 no
C(4) C(14) H(5) 111(1) 1_555 1_555 1_555 no
C(4) C(14) H(6) 107(1) 1_555 1_555 1_555 no
H(4) C(14) H(5) 107(1) 1_555 1_555 1_555 no
H(4) C(14) H(6) 107(1) 1_555 1_555 1_555 no
H(5) C(14) H(6) 107(1) 1_555 1_555 1_555 no
C(4) C(15) H(10) 110(1) 1_555 1_555 1_555 no
C(4) C(15) H(11) 111(1) 1_555 1_555 1_555 no
C(4) C(15) H(12) 113(1) 1_555 1_555 1_555 no
H(10) C(15) H(11) 104(1) 1_555 1_555 1_555 no
H(10) C(15) H(12) 106(1) 1_555 1_555 1_555 no
H(11) C(15) H(12) 109(1) 1_555 1_555 1_555 no
C(8) C(16) C(11) 88.3(2) 1_555 1_555 1_555 yes
C(8) C(16) H(15) 117(1) 1_555 1_555 1_555 no
C(8) C(16) H(16) 110(1) 1_555 1_555 1_555 no
C(11) C(16) H(15) 116(1) 1_555 1_555 1_555 no
C(11) C(16) H(16) 113(1) 1_555 1_555 1_555 no
H(15) C(16) H(16) 109(1) 1_555 1_555 1_555 no

loop_
_geom_bond_atom_site_label_1
_geom_bond_atom_site_label_2
_geom_bond_distance
_geom_bond_site_symmetry_1
_geom_bond_site_symmetry_2
_geom_bond_publ_flag
Zr(1) Cl(1) 2.4305(6) 1_555 1_555 yes
Zr(1) Cl(1) 2.4305(6) 1_555 2_556 yes
Zr(1) O(1) 1.984(1) 1_555 1_555 yes
Zr(1) O(1) 1.984(1) 1_555 2_556 yes
Zr(1) N(1) 2.348(2) 1_555 1_555 yes
Zr(1) N(1) 2.348(2) 1_555 2_556 yes
O(1) C(3) 1.334(2) 1_555 1_555 yes
N(1) C(1) 1.288(2) 1_555 1_555 yes
N(1) C(12) 1.483(2) 1_555 1_555 yes
C(1) C(6) 1.452(3) 1_555 1_555 yes
C(1) H(3) 0.94(2) 1_555 1_555 no
C(2) C(9) 1.395(3) 1_555 1_555 yes
C(2) C(10) 1.391(3) 1_555 1_555 yes
C(2) H(1) 0.93(2) 1_555 1_555 no
C(3) C(6) 1.401(3) 1_555 1_555 yes
C(3) C(10) 1.414(2) 1_555 1_555 yes
C(4) C(7) 1.535(3) 1_555 1_555 yes
C(4) C(10) 1.533(3) 1_555 1_555 yes
C(4) C(14) 1.535(3) 1_555 1_555 yes
C(4) C(15) 1.531(3) 1_555 1_555 yes
C(5) C(6) 1.401(3) 1_555 1_555 yes
C(5) C(9) 1.375(3) 1_555 1_555 yes
C(5) H(2) 0.95(2) 1_555 1_555 no
C(7) H(7) 0.86(2) 1_555 1_555 no
C(7) H(8) 1.02(2) 1_555 1_555 no
C(7) H(9) 0.90(2) 1_555 1_555 no
C(8) C(12) 1.542(3) 1_555 1_555 yes
C(8) C(16) 1.527(3) 1_555 1_555 yes
C(8) H(17) 0.94(2) 1_555 1_555 no
C(8) H(18) 0.96(2) 1_555 1_555 no
C(9) C(13) 1.502(3) 1_555 1_555 yes
C(11) C(12) 1.528(3) 1_555 1_555 yes
C(11) C(16) 1.537(4) 1_555 1_555 yes
C(11) H(13) 1.02(2) 1_555 1_555 no
C(11) H(14) 0.95(2) 1_555 1_555 no
C(12) H(19) 0.99(2) 1_555 1_555 no
C(13) H(20) 0.94(2) 1_555 1_555 no
C(13) H(21) 0.90(2) 1_555 1_555 no
C(13) H(22) 0.90(2) 1_555 1_555 no
C(14) H(4) 0.94(2) 1_555 1_555 no
C(14) H(5) 0.97(2) 1_555 1_555 no
C(14) H(6) 0.95(2) 1_555 1_555 no
C(15) H(10) 0.96(2) 1_555 1_555 no
C(15) H(11) 0.91(2) 1_555 1_555 no
C(15) H(12) 0.96(2) 1_555 1_555 no
C(16) H(15) 0.96(2) 1_555 1_555 no
C(16) H(16) 0.94(2) 1_555 1_555 no

loop_
_geom_contact_atom_site_label_1
_geom_contact_atom_site_label_2
_geom_contact_distance
_geom_contact_site_symmetry_1
_geom_contact_site_symmetry_2
Cl(1) H(18) 2.87(2) 1_555 2_566
Cl(1) H(2) 3.07(2) 1_555 4_555
Cl(1) H(13) 3.09(2) 1_555 2_566
Cl(1) H(15) 3.34(2) 1_555 2_566
Cl(1) H(22) 3.34(2) 1_555 4_555
C(2) H(17) 2.83(2) 1_555 3_556
C(2) H(6) 3.20(2) 1_555 6_546
C(2) H(10) 3.39(2) 1_555 6_546
C(3) H(17) 3.18(2) 1_555 3_556
C(5) H(17) 3.19(2) 1_555 3_556
C(5) H(7) 3.39(2) 1_555 1_545
C(5) H(9) 3.51(2) 1_555 1_545
C(5) H(19) 3.54(2) 1_555 3_556
C(6) H(17) 3.27(2) 1_555 3_556
C(7) H(17) 3.49(2) 1_555 3_556
C(7) H(13) 3.57(2) 1_555 2_566
C(8) H(7) 3.41(2) 1_555 3_556
C(9) H(17) 3.02(2) 1_555 3_556
C(9) H(19) 3.36(2) 1_555 3_556
C(9) H(7) 3.53(2) 1_555 1_545
C(9) H(9) 3.54(2) 1_555 1_545
C(10) H(17) 2.92(2) 1_555 3_556
C(10) H(6) 3.41(2) 1_555 6_546
C(11) H(9) 3.40(2) 1_555 2_546
C(13) H(20) 3.24(2) 1_555 7_546
C(13) H(12) 3.36(2) 1_555 4_554
C(13) H(15) 3.37(2) 1_555 3_546
C(13) H(19) 3.39(2) 1_555 3_556
C(13) H(7) 3.39(2) 1_555 1_545
C(13) H(10) 3.47(2) 1_555 4_554
C(13) H(21) 3.49(2) 1_555 7_546
C(14) H(16) 3.35(2) 1_555 5_555
C(14) H(11) 3.35(2) 1_555 6_556
C(14) H(6) 3.48(2) 1_555 6_546
C(15) H(20) 3.19(2) 1_555 4_555
C(15) H(22) 3.32(2) 1_555 4_555
C(15) H(6) 3.41(2) 1_555 6_546
C(15) H(15) 3.43(2) 1_555 2_566
C(15) H(21) 3.45(2) 1_555 6_556
C(16) H(22) 3.40(2) 1_555 3_546
C(16) H(4) 3.50(2) 1_555 5_445
C(16) H(5) 3.52(2) 1_555 5_445
H(1) H(10) 2.76(3) 1_555 6_546
H(1) H(6) 3.05(3) 1_555 6_546
H(1) H(17) 3.20(3) 1_555 3_556
H(2) H(7) 3.09(3) 1_555 1_545
H(2) H(8) 3.53(3) 1_555 1_545
H(2) H(18) 3.54(3) 1_555 3_546
H(2) H(9) 3.57(3) 1_555 1_545
H(2) H(19) 3.57(3) 1_555 3_556
H(4) H(6) 2.72(3) 1_555 6_546
H(4) H(9) 2.77(3) 1_555 6_546
H(4) H(10) 3.12(3) 1_555 6_546
H(4) H(16) 3.14(3) 1_555 5_555
H(4) H(14) 3.27(3) 1_555 5_555
H(4) H(15) 3.38(3) 1_555 5_555
H(5) H(16) 2.80(3) 1_555 5_555
H(5) H(11) 3.21(3) 1_555 6_556
H(5) H(21) 3.35(3) 1_555 1_565
H(6) H(11) 2.64(3) 1_555 6_556
H(6) H(14) 3.36(3) 1_555 5_555
H(6) H(16) 3.50(3) 1_555 5_555
H(7) H(17) 2.88(3) 1_555 3_556
H(7) H(21) 3.05(3) 1_555 1_565
H(7) H(22) 3.28(3) 1_555 1_565
H(7) H(18) 3.31(3) 1_555 3_556
H(8) H(13) 3.02(3) 1_555 2_566
H(9) H(14) 3.09(3) 1_555 2_566
H(9) H(13) 3.19(3) 1_555 2_566
H(9) H(21) 3.34(3) 1_555 1_565
H(9) H(15) 3.41(3) 1_555 2_566
H(10) H(15) 2.82(3) 1_555 2_566
H(10) H(20) 3.02(3) 1_555 4_555
H(10) H(21) 3.04(3) 1_555 6_556
H(10) H(22) 3.05(3) 1_555 4_555
H(10) H(20) 3.56(3) 1_555 6_556
H(11) H(21) 2.91(3) 1_555 6_556
H(11) H(20) 2.92(3) 1_555 4_555
H(11) H(22) 3.45(3) 1_555 4_555
H(12) H(22) 2.83(3) 1_555 4_555
H(12) H(20) 2.98(3) 1_555 4_555
H(12) H(15) 3.13(3) 1_555 2_566
H(15) H(22) 2.58(3) 1_555 3_546
H(15) H(21) 3.44(3) 1_555 3_546
H(16) H(20) 3.44(3) 1_555 3_556
H(18) H(22) 3.51(3) 1_555 3_546
H(19) H(20) 3.11(3) 1_555 3_556
H(19) H(22) 3.22(3) 1_555 3_556
H(20) H(21) 2.75(3) 1_555 7_546
H(20) H(20) 2.83(4) 1_555 7_546
H(21) H(21) 3.36(4) 1_555 7_546

loop_
_geom_torsion_atom_site_label_1
_geom_torsion_atom_site_label_2
_geom_torsion_atom_site_label_3
_geom_torsion_atom_site_label_4
_geom_torsion
_geom_torsion_site_symmetry_1
_geom_torsion_site_symmetry_2
_geom_torsion_site_symmetry_3
_geom_torsion_site_symmetry_4
_geom_torsion_publ_flag
Zr(1) O(1) C(3) C(6) -8.3(3) 1_555 1_555 1_555 1_555 yes
Zr(1) O(1) C(3) C(10) 172.1(1) 1_555 1_555 1_555 1_555 yes
Zr(1) O(1) C(3) C(6) -8.3(3) 1_555 2_556 2_556 2_556 yes
Zr(1) O(1) C(3) C(10) 172.1(1) 1_555 2_556 2_556 2_556 yes
Zr(1) N(1) C(1) C(6) 3.5(3) 1_555 1_555 1_555 1_555 yes
Zr(1) N(1) C(12) C(8) 173.4(2) 1_555 1_555 1_555 1_555 yes
Zr(1) N(1) C(12) C(11) -76.9(2) 1_555 1_555 1_555 1_555 yes
Zr(1) N(1) C(1) C(6) 3.5(3) 1_555 2_556 2_556 2_556 yes
Zr(1) N(1) C(12) C(8) 173.4(2) 1_555 2_556 2_556 2_556 yes
Zr(1) N(1) C(12) C(11) -76.9(2) 1_555 2_556 2_556 2_556 yes
Cl(1) Zr(1) O(1) C(3) 177.6(2) 1_555 1_555 1_555 1_555 yes
Cl(1) Zr(1) O(1) C(3) -81.3(2) 1_555 1_555 2_556 2_556 yes
Cl(1) Zr(1) N(1) C(1) -43.4(3) 1_555 1_555 1_555 1_555 yes
Cl(1) Zr(1) N(1) C(12) 147.1(2) 1_555 1_555 1_555 1_555 yes
Cl(1) Zr(1) N(1) C(1) 94.2(2) 1_555 1_555 2_556 2_556 yes
Cl(1) Zr(1) N(1) C(12) -75.2(1) 1_555 1_555 2_556 2_556 yes
O(1) Zr(1) O(1) C(3) 48.1(2) 1_555 1_555 2_556 2_556 yes
O(1) Zr(1) N(1) C(1) -1.6(2) 1_555 1_555 1_555 1_555 yes
O(1) Zr(1) N(1) C(12) -171.0(1) 1_555 1_555 1_555 1_555 yes
O(1) Zr(1) N(1) C(1) -172.1(2) 1_555 1_555 2_556 2_556 yes
O(1) Zr(1) N(1) C(12) 18.4(1) 1_555 1_555 2_556 2_556 yes
O(1) C(3) C(6) C(1) 7.4(3) 1_555 1_555 1_555 1_555 yes
O(1) C(3) C(6) C(5) -175.3(2) 1_555 1_555 1_555 1_555 yes
O(1) C(3) C(10) C(2) 174.2(2) 1_555 1_555 1_555 1_555 yes
O(1) C(3) C(10) C(4) -8.3(3) 1_555 1_555 1_555 1_555 yes
N(1) Zr(1) O(1) C(3) 4.8(2) 1_555 1_555 1_555 1_555 yes
N(1) Zr(1) O(1) C(3) 90.3(2) 1_555 1_555 2_556 2_556 yes
N(1) Zr(1) N(1) C(1) -94.1(2) 1_555 1_555 2_556 2_556 yes
N(1) Zr(1) N(1) C(12) 96.5(1) 1_555 1_555 2_556 2_556 yes
N(1) C(1) C(6) C(3) -6.4(3) 1_555 1_555 1_555 1_555 yes
N(1) C(1) C(6) C(5) 176.2(2) 1_555 1_555 1_555 1_555 yes
N(1) C(12) C(8) C(16) 149.0(2) 1_555 1_555 1_555 1_555 yes
N(1) C(12) C(11) C(16) -150.6(2) 1_555 1_555 1_555 1_555 yes
C(1) N(1) C(12) C(8) 3.0(3) 1_555 1_555 1_555 1_555 yes
C(1) N(1) C(12) C(11) 112.7(2) 1_555 1_555 1_555 1_555 yes
C(1) C(6) C(3) C(10) -173.0(2) 1_555 1_555 1_555 1_555 yes
C(1) C(6) C(5) C(9) 177.8(2) 1_555 1_555 1_555 1_555 yes
C(2) C(9) C(5) C(6) -3.5(3) 1_555 1_555 1_555 1_555 yes
C(2) C(10) C(3) C(6) -5.3(3) 1_555 1_555 1_555 1_555 yes
C(2) C(10) C(4) C(7) 119.3(2) 1_555 1_555 1_555 1_555 yes
C(2) C(10) C(4) C(14) -0.1(3) 1_555 1_555 1_555 1_555 yes
C(2) C(10) C(4) C(15) -120.2(2) 1_555 1_555 1_555 1_555 yes
C(3) C(6) C(5) C(9) 0.3(3) 1_555 1_555 1_555 1_555 yes
C(3) C(10) C(2) C(9) 2.1(3) 1_555 1_555 1_555 1_555 yes
C(3) C(10) C(4) C(7) -58.1(2) 1_555 1_555 1_555 1_555 yes
C(3) C(10) C(4) C(14) -177.4(2) 1_555 1_555 1_555 1_555 yes
C(3) C(10) C(4) C(15) 62.5(2) 1_555 1_555 1_555 1_555 yes
C(4) C(10) C(2) C(9) -175.4(2) 1_555 1_555 1_555 1_555 yes
C(4) C(10) C(3) C(6) 172.2(2) 1_555 1_555 1_555 1_555 yes
C(5) C(6) C(3) C(10) 4.3(3) 1_555 1_555 1_555 1_555 yes
C(5) C(9) C(2) C(10) 2.3(3) 1_555 1_555 1_555 1_555 yes
C(6) C(1) N(1) C(12) 173.1(2) 1_555 1_555 1_555 1_555 yes
C(6) C(5) C(9) C(13) 177.8(2) 1_555 1_555 1_555 1_555 yes
C(8) C(12) C(11) C(16) -23.0(2) 1_555 1_555 1_555 1_555 yes
C(8) C(16) C(11) C(12) 23.2(2) 1_555 1_555 1_555 1_555 yes
C(10) C(2) C(9) C(13) -179.0(2) 1_555 1_555 1_555 1_555 yes
C(11) C(12) C(8) C(16) 23.1(2) 1_555 1_555 1_555 1_555 yes
C(11) C(16) C(8) C(12) -23.0(2) 1_555 1_555 1_555 1_555 yes
